data_4023306
loop_
_publ_author_name
'Yuji Miyahara'
'Emi Nishimura'
'Takashi Sugimura'

_publ_section_title
;
 Unusual Condensation of 3-Thia[5](1,1')ferrocenophane-1,5-dione with
 Glyoxal. Formation of [1.1](2,3)Thiopheno(1,1')ferrocenophane-1,7-dione
;
_journal_name_full 'Journal of Organic Chemistry'
_journal_page_first 1783
_journal_page_last 1786
_journal_paper_doi 10.1021/jo702335w
_journal_volume 73
_journal_year 2008
_chemical_formula_moiety 'C14 H12 Fe O2 S '
_chemical_formula_sum 'C14 H12 Fe O2 S'
_chemical_formula_weight 300.15
_space_group_IT_number 2
_symmetry_cell_setting triclinic
_symmetry_Int_Tables_number 2
_symmetry_space_group_name_Hall '-P 1'
_symmetry_space_group_name_H-M 'P -1'
_audit_creation_date 'Tue Jul 11 11:53:16 2006'
_audit_creation_method 'by teXsan'
_cell_angle_alpha 111.526(3)
_cell_angle_beta 94.610(3)
_cell_angle_gamma 106.651(4)
_cell_formula_units_Z 2
_cell_length_a 7.2458(5)
_cell_length_b 8.5642(8)
_cell_length_c 10.4954(9)
_cell_measurement_reflns_used 3219
_cell_measurement_temperature 113.2
_cell_measurement_theta_max 27.4
_cell_measurement_theta_min 4.0
_cell_volume 567.74(8)
_computing_cell_refinement PROCESS-AUTO
_computing_data_collection PROCESS-AUTO
_computing_data_reduction 'teXsan Ver. 1.11'
_computing_publication_material 'teXsan Ver. 1.11'
_computing_structure_refinement 'teXsan Ver. 1.10'
_computing_structure_solution SIR92
_diffrn_detector_area_resol_mean 10.00
_diffrn_measured_fraction_theta_full 0.9809
_diffrn_measured_fraction_theta_max 0.9809
_diffrn_measurement_device_type 'Rigaku RAXIS-RAPID Imaging Plate'
_diffrn_measurement_method \w
_diffrn_radiation_type 'Mo K\a'
_diffrn_radiation_wavelength 0.7107
_diffrn_reflns_av_R_equivalents 0.054
_diffrn_reflns_limit_h_max 9
_diffrn_reflns_limit_h_min 0
_diffrn_reflns_limit_k_max 10
_diffrn_reflns_limit_k_min -11
_diffrn_reflns_limit_l_max 13
_diffrn_reflns_limit_l_min -13
_diffrn_reflns_number 5009
_diffrn_reflns_theta_full 27.41
_diffrn_reflns_theta_max 27.41
_exptl_absorpt_coefficient_mu 1.498
_exptl_absorpt_correction_type none
_exptl_crystal_colour red
_exptl_crystal_density_diffrn 1.756
_exptl_crystal_density_method 'not measured'
_exptl_crystal_description plate
_exptl_crystal_size_max 0.500
_exptl_crystal_size_mid 0.500
_exptl_crystal_size_min 0.100
_refine_diff_density_max 0.77
_refine_diff_density_min -0.70
_refine_ls_extinction_method none
_refine_ls_goodness_of_fit_ref 0.914
_refine_ls_hydrogen_treatment refxyz
_refine_ls_number_parameters 199
_refine_ls_number_reflns 2521
_refine_ls_R_factor_gt 0.0376
_refine_ls_shift/su_max 0.0025
_refine_ls_structure_factor_coef Fsqd
_refine_ls_weighting_details 'w = 1/[\s^2^(Fo^2^) + (0.11700(Max(Fo^2^,0) + 2Fc^2^)/3)^2^]'
_refine_ls_weighting_scheme calc
_refine_ls_wR_factor_ref 0.1152
_reflns_number_gt 2420
_reflns_number_total 2521
_reflns_threshold_expression F^2^>2.0\s(F^2^)
_cod_data_source_file jo702335w-File002_1.cif
_cod_data_source_block 2
_cod_original_sg_symbol_H-M 'P -1         '
_cod_original_formula_sum 'C14 H12 Fe O2 S '
_cod_database_code 4023306

loop_
_symmetry_equiv_pos_as_xyz
x,y,z
-x,-y,-z

loop_
_atom_site_label
_atom_site_type_symbol
_atom_site_fract_x
_atom_site_fract_y
_atom_site_fract_z
_atom_site_U_iso_or_equiv
_atom_site_adp_type
_atom_site_occupancy
_atom_site_calc_flag
_atom_site_refinement_flags
_atom_site_disorder_assembly
_atom_site_disorder_group
Fe(1) Fe 0.19391(3) 0.34107(3) 0.71577(2) 0.00763(10) Uani 1.00 d . . .
S(1) S 0.20414(6) 0.78136(6) 0.71341(4) 0.0119(1) Uani 1.00 d . . .
O(1) O 0.6936(2) 0.7198(2) 0.8088(1) 0.0179(3) Uani 1.00 d . . .
O(2) O 0.4156(2) 0.7708(2) 1.0438(1) 0.0172(3) Uani 1.00 d . . .
C(1) C 0.5359(2) 0.6673(2) 0.7289(2) 0.0110(4) Uani 1.00 d . . .
C(2) C 0.4582(3) 0.8026(3) 0.7040(2) 0.0136(4) Uani 1.00 d . . .
C(3) C 0.2082(3) 0.8354(3) 0.8977(2) 0.0135(4) Uani 1.00 d . . .
C(4) C 0.2691(2) 0.7116(2) 0.9507(2) 0.0108(4) Uani 1.00 d . . .
C(5) C 0.1494(3) 0.5205(2) 0.8894(2) 0.0107(4) Uani 1.00 d . . .
C(6) C -0.0274(2) 0.4330(2) 0.7829(2) 0.0114(4) Uani 1.00 d . . .
C(7) C -0.0844(3) 0.2471(2) 0.7503(2) 0.0138(4) Uani 1.00 d . . .
C(8) C 0.0552(3) 0.2187(2) 0.8356(2) 0.0138(4) Uani 1.00 d . . .
C(9) C 0.2006(3) 0.3872(3) 0.9216(2) 0.0129(4) Uani 1.00 d . . .
C(10) C 0.2517(2) 0.3874(2) 0.5428(2) 0.0108(4) Uani 1.00 d . . .
C(11) C 0.1916(3) 0.2011(2) 0.5088(2) 0.0127(4) Uani 1.00 d . . .
C(12) C 0.3247(3) 0.1717(2) 0.5989(2) 0.0117(4) Uani 1.00 d . . .
C(13) C 0.4688(2) 0.3392(2) 0.6881(2) 0.0111(4) Uani 1.00 d . . .
C(14) C 0.4246(3) 0.4746(2) 0.6538(2) 0.0103(4) Uani 1.00 d . . .
H(2A) H 0.461(3) 0.786(3) 0.605(2) 0.0135 Uiso 1.00 calc . . .
H(2B) H 0.548(3) 0.925(3) 0.768(2) 0.0135 Uiso 1.00 calc . . .
H(3A) H 0.303(3) 0.961(3) 0.953(2) 0.0131 Uiso 1.00 calc . . .
H(3B) H 0.074(4) 0.822(3) 0.900(2) 0.0135 Uiso 1.00 calc . . .
H(6) H -0.092(3) 0.487(3) 0.740(2) 0.0131 Uiso 1.00 calc . . .
H(7) H -0.203(3) 0.153(3) 0.682(2) 0.0131 Uiso 1.00 calc . . .
H(8) H 0.054(3) 0.117(3) 0.832(3) 0.0141 Uiso 1.00 calc . . .
H(9) H 0.317(3) 0.410(3) 0.989(2) 0.0125 Uiso 1.00 calc . . .
H(10) H 0.186(3) 0.449(3) 0.504(2) 0.0107 Uiso 1.00 calc . . .
H(11) H 0.068(3) 0.106(3) 0.443(2) 0.0125 Uiso 1.00 calc . . .
H(12) H 0.315(3) 0.057(3) 0.598(2) 0.0115 Uiso 1.00 calc . . .
H(13) H 0.572(3) 0.362(3) 0.762(2) 0.0124 Uiso 1.00 calc . . .

loop_
_atom_site_aniso_label
_atom_site_aniso_U_11
_atom_site_aniso_U_22
_atom_site_aniso_U_33
_atom_site_aniso_U_12
_atom_site_aniso_U_13
_atom_site_aniso_U_23
Fe(1) 0.0081(2) 0.0093(2) 0.0063(2) 0.0028(1) 0.0024(1) 0.0040(1)
S(1) 0.0133(3) 0.0130(3) 0.0107(2) 0.0045(2) 0.0006(2) 0.0067(2)
O(1) 0.0146(6) 0.0196(6) 0.0154(7) 0.0020(5) -0.0019(5) 0.0065(5)
O(2) 0.0187(6) 0.0173(6) 0.0126(6) 0.0046(5) -0.0017(5) 0.0052(5)
C(1) 0.0117(7) 0.0141(8) 0.0068(8) 0.0027(6) 0.0051(6) 0.0045(6)
C(2) 0.0142(8) 0.0136(8) 0.0144(9) 0.0031(6) 0.0043(6) 0.0080(7)
C(3) 0.0174(9) 0.0129(8) 0.0119(8) 0.0064(6) 0.0052(6) 0.0054(7)
C(4) 0.0121(7) 0.0132(8) 0.0064(7) 0.0040(6) 0.0046(6) 0.0031(6)
C(5) 0.0114(8) 0.0135(8) 0.0098(8) 0.0049(6) 0.0055(6) 0.0064(7)
C(6) 0.0105(7) 0.0127(8) 0.0125(8) 0.0056(6) 0.0055(6) 0.0049(7)
C(7) 0.0123(8) 0.0124(8) 0.0161(8) 0.0031(6) 0.0064(6) 0.0051(7)
C(8) 0.0191(9) 0.0134(8) 0.0144(9) 0.0063(7) 0.0098(7) 0.0097(7)
C(9) 0.0183(8) 0.0166(9) 0.0095(8) 0.0087(7) 0.0075(6) 0.0086(7)
C(10) 0.0119(7) 0.0144(8) 0.0070(7) 0.0044(6) 0.0027(6) 0.0053(6)
C(11) 0.0148(8) 0.0147(8) 0.0096(8) 0.0053(6) 0.0046(6) 0.0052(7)
C(12) 0.0133(8) 0.0129(8) 0.0106(8) 0.0059(6) 0.0058(6) 0.0047(7)
C(13) 0.0095(8) 0.0157(9) 0.0117(8) 0.0060(6) 0.0038(6) 0.0077(7)
C(14) 0.0111(8) 0.0131(8) 0.0079(8) 0.0041(6) 0.0033(6) 0.0054(6)

loop_
_atom_type_symbol
_atom_type_description
_atom_type_scat_dispersion_real
_atom_type_scat_dispersion_imag
_atom_type_scat_source
C C 0.003 0.002
;International Tables for Crystallography
(1992, Vol. C, Tables 4.2.6.8 and 6.1.1.1)
;
H H 0.000 0.000
;International Tables for Crystallography
(1992, Vol. C, Table 6.1.1.2)
;
O O 0.011 0.006
;International Tables for Crystallography
(1992, Vol. C, Tables 4.2.6.8 and 6.1.1.1)
;
S S 0.125 0.123
;International Tables for Crystallography
(1992, Vol. C, Tables 4.2.6.8 and 6.1.1.1)
;
Fe Fe 0.346 0.844
;International Tables for Crystallography
(1992, Vol. C, Tables 4.2.6.8 and 6.1.1.1)
;

loop_
_geom_angle_atom_site_label_1
_geom_angle_atom_site_label_2
_geom_angle_atom_site_label_3
_geom_angle
_geom_angle_site_symmetry_1
_geom_angle_site_symmetry_2
_geom_angle_site_symmetry_3
_geom_angle_publ_flag
C(5) Fe(1) C(6) 41.24(7) . . 0_555 yes
C(5) Fe(1) C(7) 68.58(7) . . 0_555 yes
C(5) Fe(1) C(8) 68.64(7) . . 0_555 yes
C(5) Fe(1) C(9) 41.28(7) . . 0_555 yes
C(5) Fe(1) C(10) 124.21(7) . . 0_555 yes
C(5) Fe(1) C(11) 160.38(8) . . 0_555 yes
C(5) Fe(1) C(12) 157.61(8) . . 0_555 yes
C(5) Fe(1) C(13) 122.14(7) . . 0_555 yes
C(5) Fe(1) C(14) 107.73(7) . . 0_555 yes
C(6) Fe(1) C(7) 40.53(7) . . 0_555 yes
C(6) Fe(1) C(8) 68.54(7) . . 0_555 yes
C(6) Fe(1) C(9) 69.33(7) . . 0_555 yes
C(6) Fe(1) C(10) 109.32(7) . . 0_555 yes
C(6) Fe(1) C(11) 123.72(7) . . 0_555 yes
C(6) Fe(1) C(12) 158.44(7) . . 0_555 yes
C(6) Fe(1) C(13) 160.36(7) . . 0_555 yes
C(6) Fe(1) C(14) 124.75(7) . . 0_555 yes
C(7) Fe(1) C(8) 40.52(7) . . 0_555 yes
C(7) Fe(1) C(9) 68.55(7) . . 0_555 yes
C(7) Fe(1) C(10) 124.54(7) . . 0_555 yes
C(7) Fe(1) C(11) 108.12(7) . . 0_555 yes
C(7) Fe(1) C(12) 121.54(7) . . 0_555 yes
C(7) Fe(1) C(13) 156.28(8) . . 0_555 yes
C(7) Fe(1) C(14) 161.38(8) . . 0_555 yes
C(8) Fe(1) C(9) 40.59(7) . . 0_555 yes
C(8) Fe(1) C(10) 159.38(8) . . 0_555 yes
C(8) Fe(1) C(11) 122.27(7) . . 0_555 yes
C(8) Fe(1) C(12) 105.20(7) . . 0_555 yes
C(8) Fe(1) C(13) 119.73(8) . . 0_555 yes
C(8) Fe(1) C(14) 156.85(8) . . 0_555 yes
C(9) Fe(1) C(10) 159.54(8) . . 0_555 yes
C(9) Fe(1) C(11) 157.25(8) . . 0_555 yes
C(9) Fe(1) C(12) 120.17(8) . . 0_555 yes
C(9) Fe(1) C(13) 104.65(7) . . 0_555 yes
C(9) Fe(1) C(14) 121.55(7) . . 0_555 yes
C(10) Fe(1) C(11) 40.57(7) . . 0_555 yes
C(10) Fe(1) C(12) 68.89(7) . . 0_555 yes
C(10) Fe(1) C(13) 69.47(7) . . 0_555 yes
C(10) Fe(1) C(14) 41.32(7) . . 0_555 yes
C(11) Fe(1) C(12) 40.93(7) . . 0_555 yes
C(11) Fe(1) C(13) 68.93(7) . . 0_555 yes
C(11) Fe(1) C(14) 68.86(7) . . 0_555 yes
C(12) Fe(1) C(13) 40.79(7) . . 0_555 yes
C(12) Fe(1) C(14) 69.03(7) . . 0_555 yes
C(13) Fe(1) C(14) 41.40(7) . . 0_555 yes
C(2) S(1) C(3) 102.25(9) . . 0_555 yes
O(1) C(1) C(2) 119.1(2) . . 0_555 yes
O(1) C(1) C(14) 120.7(2) . . 0_555 yes
C(2) C(1) C(14) 120.2(2) . . 0_555 yes
S(1) C(2) C(1) 118.0(1) . . 0_555 yes
S(1) C(3) C(4) 114.5(1) . . 0_555 yes
O(2) C(4) C(3) 120.0(2) . . 0_555 yes
O(2) C(4) C(5) 120.9(2) . . 0_555 yes
C(3) C(4) C(5) 119.1(2) . . 0_555 yes
Fe(1) C(5) C(4) 122.6(1) . . 0_555 yes
Fe(1) C(5) C(6) 70.09(10) . . 0_555 yes
Fe(1) C(5) C(9) 69.9(1) . . 0_555 yes
C(4) C(5) C(6) 127.2(2) . . 0_555 yes
C(4) C(5) C(9) 124.5(2) . . 0_555 yes
C(6) C(5) C(9) 108.3(2) . . 0_555 yes
Fe(1) C(6) C(5) 68.67(10) . . 0_555 yes
Fe(1) C(6) C(7) 70.29(10) . . 0_555 yes
C(5) C(6) C(7) 107.4(2) . . 0_555 yes
Fe(1) C(7) C(6) 69.18(9) . . 0_555 yes
Fe(1) C(7) C(8) 69.83(10) . . 0_555 yes
C(6) C(7) C(8) 108.5(1) . . 0_555 yes
Fe(1) C(8) C(7) 69.7(1) . . 0_555 yes
Fe(1) C(8) C(9) 68.90(10) . . 0_555 yes
C(7) C(8) C(9) 108.2(2) . . 0_555 yes
Fe(1) C(9) C(5) 68.8(1) . . 0_555 yes
Fe(1) C(9) C(8) 70.5(1) . . 0_555 yes
C(5) C(9) C(8) 107.6(2) . . 0_555 yes
Fe(1) C(10) C(11) 70.12(10) . . 0_555 yes
Fe(1) C(10) C(14) 69.06(10) . . 0_555 yes
C(11) C(10) C(14) 107.9(2) . . 0_555 yes
Fe(1) C(11) C(10) 69.31(10) . . 0_555 yes
Fe(1) C(11) C(12) 69.07(10) . . 0_555 yes
C(10) C(11) C(12) 108.2(2) . . 0_555 yes
Fe(1) C(12) C(11) 70.00(10) . . 0_555 yes
Fe(1) C(12) C(13) 69.45(10) . . 0_555 yes
C(11) C(12) C(13) 108.5(2) . . 0_555 yes
Fe(1) C(13) C(12) 69.76(10) . . 0_555 yes
Fe(1) C(13) C(14) 69.24(10) . . 0_555 yes
C(12) C(13) C(14) 107.7(1) . . 0_555 yes
Fe(1) C(14) C(1) 123.7(1) . . 0_555 yes
Fe(1) C(14) C(10) 69.62(10) . . 0_555 yes
Fe(1) C(14) C(13) 69.36(10) . . 0_555 yes
C(1) C(14) C(10) 128.4(2) . . 0_555 yes
C(1) C(14) C(13) 123.8(2) . . 0_555 yes
C(10) C(14) C(13) 107.7(2) . . 0_555 yes

loop_
_geom_bond_atom_site_label_1
_geom_bond_atom_site_label_2
_geom_bond_distance
_geom_bond_site_symmetry_1
_geom_bond_site_symmetry_2
_geom_bond_publ_flag
Fe(1) C(5) 2.027(2) . . yes
Fe(1) C(6) 2.046(2) . . yes
Fe(1) C(7) 2.061(2) . . yes
Fe(1) C(8) 2.063(2) . . yes
Fe(1) C(9) 2.042(2) . . yes
Fe(1) C(10) 2.045(2) . . yes
Fe(1) C(11) 2.056(2) . . yes
Fe(1) C(12) 2.043(2) . . yes
Fe(1) C(13) 2.039(2) . . yes
Fe(1) C(14) 2.038(2) . . yes
S(1) C(2) 1.811(2) . . yes
S(1) C(3) 1.812(2) . . yes
O(1) C(1) 1.219(2) . . yes
O(2) C(4) 1.225(2) . . yes
C(1) C(2) 1.517(3) . . yes
C(1) C(14) 1.475(2) . . yes
C(3) C(4) 1.513(3) . . yes
C(4) C(5) 1.473(2) . . yes
C(5) C(6) 1.435(2) . . yes
C(5) C(9) 1.435(3) . . yes
C(6) C(7) 1.423(2) . . yes
C(7) C(8) 1.428(3) . . yes
C(8) C(9) 1.424(3) . . yes
C(10) C(11) 1.422(2) . . yes
C(10) C(14) 1.441(2) . . yes
C(11) C(12) 1.433(3) . . yes
C(12) C(13) 1.423(2) . . yes
C(13) C(14) 1.441(2) . . yes

loop_
_geom_contact_atom_site_label_1
_geom_contact_atom_site_label_2
_geom_contact_distance
_geom_contact_site_symmetry_1
_geom_contact_site_symmetry_2
_geom_contact_publ_flag
O(1) C(9) 3.376(2) . 2_667 ?
O(1) C(3) 3.522(2) . 1_655 ?
O(1) C(10) 3.546(2) . 2_666 ?
O(1) C(6) 3.555(2) . 1_655 ?
O(2) C(7) 3.364(2) . 2_567 ?
O(2) C(13) 3.395(2) . 2_667 ?
O(2) C(2) 3.434(2) . 2_677 ?
O(2) C(9) 3.471(2) . 2_667 ?
O(2) C(3) 3.482(2) . 2_677 ?
C(1) C(10) 3.296(2) . 2_666 ?
C(2) C(11) 3.512(3) . 2_666 ?
C(4) C(8) 3.402(3) . 2_567 ?
C(4) C(7) 3.449(2) . 2_567 ?
C(5) C(5) 3.342(4) . 2_567 ?
C(5) C(9) 3.435(3) . 2_567 ?
C(5) C(6) 3.529(3) . 2_567 ?
C(6) C(9) 3.434(3) . 2_567 ?
C(6) C(13) 3.480(2) . 1_455 ?
C(10) C(14) 3.483(2) . 2_666 ?

loop_
_geom_torsion_atom_site_label_1
_geom_torsion_atom_site_label_2
_geom_torsion_atom_site_label_3
_geom_torsion_atom_site_label_4
_geom_torsion
_geom_torsion_site_symmetry_1
_geom_torsion_site_symmetry_2
_geom_torsion_site_symmetry_3
_geom_torsion_site_symmetry_4
_geom_torsion_publ_flag
Fe(1) C(5) C(4) O(2) -92.9(2) 0_555 7_1 5_555 55_5 yes
Fe(1) C(5) C(4) C(3) 87.5(2) 0_555 7_1 5_555 55_5 yes
Fe(1) C(5) C(6) C(7) 59.9(1) 0_555 7_1 5_555 55_5 yes
Fe(1) C(5) C(9) C(8) -60.1(1) 0_555 7_1 5_555 55_5 yes
Fe(1) C(6) C(5) C(4) 116.4(2) 0_555 7_1 5_555 55_5 yes
Fe(1) C(6) C(5) C(9) -59.7(1) 0_555 7_1 5_555 55_5 yes
Fe(1) C(6) C(7) C(8) 58.9(1) 0_555 7_1 5_555 55_5 yes
Fe(1) C(7) C(6) C(5) -58.8(1) 0_555 7_1 5_555 55_5 yes
Fe(1) C(7) C(8) C(9) 58.3(1) 0_555 7_1 5_555 55_5 yes
Fe(1) C(8) C(7) C(6) -58.5(1) 0_555 7_1 5_555 55_5 yes
Fe(1) C(8) C(9) C(5) 59.0(1) 0_555 7_1 5_555 55_5 yes
Fe(1) C(9) C(5) C(4) -116.4(2) 0_555 7_1 5_555 55_5 yes
Fe(1) C(9) C(5) C(6) 59.8(1) 0_555 7_1 5_555 55_5 yes
Fe(1) C(9) C(8) C(7) -58.7(1) 0_555 7_1 5_555 55_5 yes
Fe(1) C(10) C(11) C(12) -58.3(1) 0_555 7_1 5_555 55_5 yes
Fe(1) C(10) C(14) C(1) -117.4(2) 0_555 7_1 5_555 55_5 yes
Fe(1) C(10) C(14) C(13) 59.1(1) 0_555 7_1 5_555 55_5 yes
Fe(1) C(11) C(10) C(14) 58.9(1) 0_555 7_1 5_555 55_5 yes
Fe(1) C(11) C(12) C(13) -59.0(1) 0_555 7_1 5_555 55_5 yes
Fe(1) C(12) C(11) C(10) 58.4(1) 0_555 7_1 5_555 55_5 yes
Fe(1) C(12) C(13) C(14) -59.1(1) 0_555 7_1 5_555 55_5 yes
Fe(1) C(13) C(12) C(11) 59.3(1) 0_555 7_1 5_555 55_5 yes
Fe(1) C(13) C(14) C(1) 117.4(2) 0_555 7_1 5_555 55_5 yes
Fe(1) C(13) C(14) C(10) -59.3(1) 0_555 7_1 5_555 55_5 yes
Fe(1) C(14) C(1) O(1) 99.4(2) 0_555 7_1 5_555 55_5 yes
Fe(1) C(14) C(1) C(2) -82.6(2) 0_555 7_1 5_555 55_5 yes
Fe(1) C(14) C(10) C(11) -59.6(1) 0_555 7_1 5_555 55_5 yes
Fe(1) C(14) C(13) C(12) 59.4(1) 0_555 7_1 5_555 55_5 yes
S(1) C(2) C(1) O(1) -132.3(2) 0_555 7_1 5_555 55_5 yes
S(1) C(2) C(1) C(14) 49.6(2) 0_555 7_1 5_555 55_5 yes
S(1) C(3) C(4) O(2) 119.4(2) 0_555 7_1 5_555 55_5 yes
S(1) C(3) C(4) C(5) -61.0(2) 0_555 7_1 5_555 55_5 yes
O(1) C(1) C(14) C(10) -170.9(2) 0_555 7_1 5_555 55_5 yes
O(1) C(1) C(14) C(13) 13.1(3) 0_555 7_1 5_555 55_5 yes
O(2) C(4) C(5) C(6) 178.4(2) 0_555 7_1 5_555 55_5 yes
O(2) C(4) C(5) C(9) -6.1(3) 0_555 7_1 5_555 55_5 yes
C(1) C(2) S(1) C(3) 68.1(2) 0_555 7_1 5_555 55_5 yes
C(1) C(14) Fe(1) C(5) 1.3(2) 0_555 7_1 5_555 55_5 yes
C(1) C(14) Fe(1) C(6) 43.6(2) 0_555 7_1 5_555 55_5 yes
C(1) C(14) Fe(1) C(7) 76.7(3) 0_555 7_1 5_555 55_5 yes
C(1) C(14) Fe(1) C(8) -75.7(2) 0_555 7_1 5_555 55_5 yes
C(1) C(14) Fe(1) C(9) -41.9(2) 0_555 7_1 5_555 55_5 yes
C(1) C(14) Fe(1) C(10) 123.3(2) 0_555 7_1 5_555 55_5 yes
C(1) C(14) Fe(1) C(11) 160.8(2) 0_555 7_1 5_555 55_5 yes
C(1) C(14) Fe(1) C(12) -155.2(2) 0_555 7_1 5_555 55_5 yes
C(1) C(14) Fe(1) C(13) -117.6(2) 0_555 7_1 5_555 55_5 yes
C(1) C(14) C(10) C(11) -177.0(2) 0_555 7_1 5_555 55_5 yes
C(1) C(14) C(13) C(12) 176.8(2) 0_555 7_1 5_555 55_5 yes
C(2) S(1) C(3) C(4) -60.9(1) 0_555 7_1 5_555 55_5 yes
C(2) C(1) C(14) C(10) 7.1(3) 0_555 7_1 5_555 55_5 yes
C(2) C(1) C(14) C(13) -168.9(2) 0_555 7_1 5_555 55_5 yes
C(3) C(4) C(5) C(6) -1.2(3) 0_555 7_1 5_555 55_5 yes
C(3) C(4) C(5) C(9) 174.3(2) 0_555 7_1 5_555 55_5 yes
C(4) C(5) Fe(1) C(6) -122.1(2) 0_555 7_1 5_555 55_5 yes
C(4) C(5) Fe(1) C(7) -159.8(2) 0_555 7_1 5_555 55_5 yes
C(4) C(5) Fe(1) C(8) 156.5(2) 0_555 7_1 5_555 55_5 yes
C(4) C(5) Fe(1) C(9) 118.8(2) 0_555 7_1 5_555 55_5 yes
C(4) C(5) Fe(1) C(10) -41.8(2) 0_555 7_1 5_555 55_5 yes
C(4) C(5) Fe(1) C(11) -75.8(3) 0_555 7_1 5_555 55_5 yes
C(4) C(5) Fe(1) C(12) 78.7(2) 0_555 7_1 5_555 55_5 yes
C(4) C(5) Fe(1) C(13) 44.0(2) 0_555 7_1 5_555 55_5 yes
C(4) C(5) Fe(1) C(14) 0.8(2) 0_555 7_1 5_555 55_5 yes
C(4) C(5) C(6) C(7) 176.3(2) 0_555 7_1 5_555 55_5 yes
C(4) C(5) C(9) C(8) -176.5(2) 0_555 7_1 5_555 55_5 yes
C(5) Fe(1) C(6) C(7) -118.8(1) 0_555 7_1 5_555 55_5 yes
C(5) Fe(1) C(7) C(6) 38.4(1) 0_555 7_1 5_555 55_5 yes
C(5) Fe(1) C(7) C(8) -81.8(1) 0_555 7_1 5_555 55_5 yes
C(5) Fe(1) C(8) C(7) 81.6(1) 0_555 7_1 5_555 55_5 yes
C(5) Fe(1) C(8) C(9) -38.4(1) 0_555 7_1 5_555 55_5 yes
C(5) Fe(1) C(9) C(8) 118.7(2) 0_555 7_1 5_555 55_5 yes
C(5) Fe(1) C(10) C(11) -163.2(1) 0_555 7_1 5_555 55_5 yes
C(5) Fe(1) C(10) C(14) 77.6(1) 0_555 7_1 5_555 55_5 yes
C(5) Fe(1) C(11) C(10) 45.4(2) 0_555 7_1 5_555 55_5 yes
C(5) Fe(1) C(11) C(12) 165.5(2) 0_555 7_1 5_555 55_5 yes
C(5) Fe(1) C(12) C(11) -167.3(2) 0_555 7_1 5_555 55_5 yes
C(5) Fe(1) C(12) C(13) -47.5(2) 0_555 7_1 5_555 55_5 yes
C(5) Fe(1) C(13) C(12) 160.6(1) 0_555 7_1 5_555 55_5 yes
C(5) Fe(1) C(13) C(14) -80.3(1) 0_555 7_1 5_555 55_5 yes
C(5) Fe(1) C(14) C(10) -122.0(1) 0_555 7_1 5_555 55_5 yes
C(5) Fe(1) C(14) C(13) 118.8(1) 0_555 7_1 5_555 55_5 yes
C(5) C(6) Fe(1) C(7) 118.8(1) 0_555 7_1 5_555 55_5 yes
C(5) C(6) Fe(1) C(8) 81.6(1) 0_555 7_1 5_555 55_5 yes
C(5) C(6) Fe(1) C(9) 38.0(1) 0_555 7_1 5_555 55_5 yes
C(5) C(6) Fe(1) C(10) -120.3(1) 0_555 7_1 5_555 55_5 yes
C(5) C(6) Fe(1) C(11) -163.1(1) 0_555 7_1 5_555 55_5 yes
C(5) C(6) Fe(1) C(12) 158.5(2) 0_555 7_1 5_555 55_5 yes
C(5) C(6) Fe(1) C(13) -37.3(3) 0_555 7_1 5_555 55_5 yes
C(5) C(6) Fe(1) C(14) -76.8(1) 0_555 7_1 5_555 55_5 yes
C(5) C(6) C(7) C(8) 0.1(2) 0_555 7_1 5_555 55_5 yes
C(5) C(9) Fe(1) C(6) -38.0(1) 0_555 7_1 5_555 55_5 yes
C(5) C(9) Fe(1) C(7) -81.5(1) 0_555 7_1 5_555 55_5 yes
C(5) C(9) Fe(1) C(8) -118.7(2) 0_555 7_1 5_555 55_5 yes
C(5) C(9) Fe(1) C(10) 52.0(2) 0_555 7_1 5_555 55_5 yes
C(5) C(9) Fe(1) C(11) -167.3(2) 0_555 7_1 5_555 55_5 yes
C(5) C(9) Fe(1) C(12) 163.5(1) 0_555 7_1 5_555 55_5 yes
C(5) C(9) Fe(1) C(13) 122.4(1) 0_555 7_1 5_555 55_5 yes
C(5) C(9) Fe(1) C(14) 80.9(1) 0_555 7_1 5_555 55_5 yes
C(5) C(9) C(8) C(7) 0.3(2) 0_555 7_1 5_555 55_5 yes
C(6) Fe(1) C(5) C(9) 119.2(1) 0_555 7_1 5_555 55_5 yes
C(6) Fe(1) C(7) C(8) -120.1(1) 0_555 7_1 5_555 55_5 yes
C(6) Fe(1) C(8) C(7) 37.2(1) 0_555 7_1 5_555 55_5 yes
C(6) Fe(1) C(8) C(9) -82.9(1) 0_555 7_1 5_555 55_5 yes
C(6) Fe(1) C(9) C(8) 80.8(1) 0_555 7_1 5_555 55_5 yes
C(6) Fe(1) C(10) C(11) -119.7(1) 0_555 7_1 5_555 55_5 yes
C(6) Fe(1) C(10) C(14) 121.1(1) 0_555 7_1 5_555 55_5 yes
C(6) Fe(1) C(11) C(10) 80.3(1) 0_555 7_1 5_555 55_5 yes
C(6) Fe(1) C(11) C(12) -159.6(1) 0_555 7_1 5_555 55_5 yes
C(6) Fe(1) C(12) C(11) 52.2(2) 0_555 7_1 5_555 55_5 yes
C(6) Fe(1) C(12) C(13) 172.0(2) 0_555 7_1 5_555 55_5 yes
C(6) Fe(1) C(13) C(12) -171.2(2) 0_555 7_1 5_555 55_5 yes
C(6) Fe(1) C(13) C(14) -52.1(2) 0_555 7_1 5_555 55_5 yes
C(6) Fe(1) C(14) C(10) -79.7(1) 0_555 7_1 5_555 55_5 yes
C(6) Fe(1) C(14) C(13) 161.2(1) 0_555 7_1 5_555 55_5 yes
C(6) C(5) Fe(1) C(7) -37.7(1) 0_555 7_1 5_555 55_5 yes
C(6) C(5) Fe(1) C(8) -81.4(1) 0_555 7_1 5_555 55_5 yes
C(6) C(5) Fe(1) C(9) -119.2(1) 0_555 7_1 5_555 55_5 yes
C(6) C(5) Fe(1) C(10) 80.3(1) 0_555 7_1 5_555 55_5 yes
C(6) C(5) Fe(1) C(11) 46.2(2) 0_555 7_1 5_555 55_5 yes
C(6) C(5) Fe(1) C(12) -159.2(2) 0_555 7_1 5_555 55_5 yes
C(6) C(5) Fe(1) C(13) 166.1(1) 0_555 7_1 5_555 55_5 yes
C(6) C(5) Fe(1) C(14) 122.9(1) 0_555 7_1 5_555 55_5 yes
C(6) C(5) C(9) C(8) -0.3(2) 0_555 7_1 5_555 55_5 yes
C(6) C(7) Fe(1) C(8) 120.1(1) 0_555 7_1 5_555 55_5 yes
C(6) C(7) Fe(1) C(9) 82.9(1) 0_555 7_1 5_555 55_5 yes
C(6) C(7) Fe(1) C(10) -79.2(1) 0_555 7_1 5_555 55_5 yes
C(6) C(7) Fe(1) C(11) -121.1(1) 0_555 7_1 5_555 55_5 yes
C(6) C(7) Fe(1) C(12) -164.0(1) 0_555 7_1 5_555 55_5 yes
C(6) C(7) Fe(1) C(13) 160.2(2) 0_555 7_1 5_555 55_5 yes
C(6) C(7) Fe(1) C(14) -43.6(3) 0_555 7_1 5_555 55_5 yes
C(6) C(7) C(8) C(9) -0.2(2) 0_555 7_1 5_555 55_5 yes
C(7) Fe(1) C(5) C(9) 81.4(1) 0_555 7_1 5_555 55_5 yes
C(7) Fe(1) C(8) C(9) -120.0(2) 0_555 7_1 5_555 55_5 yes
C(7) Fe(1) C(9) C(8) 37.2(1) 0_555 7_1 5_555 55_5 yes
C(7) Fe(1) C(10) C(11) -77.1(1) 0_555 7_1 5_555 55_5 yes
C(7) Fe(1) C(10) C(14) 163.6(1) 0_555 7_1 5_555 55_5 yes
C(7) Fe(1) C(11) C(10) 122.3(1) 0_555 7_1 5_555 55_5 yes
C(7) Fe(1) C(11) C(12) -117.6(1) 0_555 7_1 5_555 55_5 yes
C(7) Fe(1) C(12) C(11) 81.3(1) 0_555 7_1 5_555 55_5 yes
C(7) Fe(1) C(12) C(13) -158.9(1) 0_555 7_1 5_555 55_5 yes
C(7) Fe(1) C(13) C(12) 49.7(2) 0_555 7_1 5_555 55_5 yes
C(7) Fe(1) C(13) C(14) 168.8(2) 0_555 7_1 5_555 55_5 yes
C(7) Fe(1) C(14) C(10) -46.6(3) 0_555 7_1 5_555 55_5 yes
C(7) Fe(1) C(14) C(13) -165.8(2) 0_555 7_1 5_555 55_5 yes
C(7) C(6) Fe(1) C(8) -37.1(1) 0_555 7_1 5_555 55_5 yes
C(7) C(6) Fe(1) C(9) -80.8(1) 0_555 7_1 5_555 55_5 yes
C(7) C(6) Fe(1) C(10) 121.0(1) 0_555 7_1 5_555 55_5 yes
C(7) C(6) Fe(1) C(11) 78.2(1) 0_555 7_1 5_555 55_5 yes
C(7) C(6) Fe(1) C(12) 39.7(2) 0_555 7_1 5_555 55_5 yes
C(7) C(6) Fe(1) C(13) -156.1(2) 0_555 7_1 5_555 55_5 yes
C(7) C(6) Fe(1) C(14) 164.5(1) 0_555 7_1 5_555 55_5 yes
C(7) C(6) C(5) C(9) 0.1(2) 0_555 7_1 5_555 55_5 yes
C(7) C(8) Fe(1) C(9) 120.0(2) 0_555 7_1 5_555 55_5 yes
C(7) C(8) Fe(1) C(10) -50.8(2) 0_555 7_1 5_555 55_5 yes
C(7) C(8) Fe(1) C(11) -80.1(1) 0_555 7_1 5_555 55_5 yes
C(7) C(8) Fe(1) C(12) -121.1(1) 0_555 7_1 5_555 55_5 yes
C(7) C(8) Fe(1) C(13) -162.6(1) 0_555 7_1 5_555 55_5 yes
C(7) C(8) Fe(1) C(14) 166.9(2) 0_555 7_1 5_555 55_5 yes
C(8) Fe(1) C(5) C(9) 37.8(1) 0_555 7_1 5_555 55_5 yes
C(8) Fe(1) C(10) C(11) -39.4(2) 0_555 7_1 5_555 55_5 yes
C(8) Fe(1) C(10) C(14) -158.6(2) 0_555 7_1 5_555 55_5 yes
C(8) Fe(1) C(11) C(10) 164.7(1) 0_555 7_1 5_555 55_5 yes
C(8) Fe(1) C(11) C(12) -75.2(1) 0_555 7_1 5_555 55_5 yes
C(8) Fe(1) C(12) C(11) 122.1(1) 0_555 7_1 5_555 55_5 yes
C(8) Fe(1) C(12) C(13) -118.2(1) 0_555 7_1 5_555 55_5 yes
C(8) Fe(1) C(13) C(12) 78.5(1) 0_555 7_1 5_555 55_5 yes
C(8) Fe(1) C(13) C(14) -162.4(1) 0_555 7_1 5_555 55_5 yes
C(8) Fe(1) C(14) C(10) 161.0(2) 0_555 7_1 5_555 55_5 yes
C(8) Fe(1) C(14) C(13) 41.8(2) 0_555 7_1 5_555 55_5 yes
C(8) C(7) Fe(1) C(9) -37.3(1) 0_555 7_1 5_555 55_5 yes
C(8) C(7) Fe(1) C(10) 160.6(1) 0_555 7_1 5_555 55_5 yes
C(8) C(7) Fe(1) C(11) 118.8(1) 0_555 7_1 5_555 55_5 yes
C(8) C(7) Fe(1) C(12) 75.8(1) 0_555 7_1 5_555 55_5 yes
C(8) C(7) Fe(1) C(13) 40.1(2) 0_555 7_1 5_555 55_5 yes
C(8) C(7) Fe(1) C(14) -163.7(2) 0_555 7_1 5_555 55_5 yes
C(8) C(9) Fe(1) C(10) 170.8(2) 0_555 7_1 5_555 55_5 yes
C(8) C(9) Fe(1) C(11) -48.6(2) 0_555 7_1 5_555 55_5 yes
C(8) C(9) Fe(1) C(12) -77.7(1) 0_555 7_1 5_555 55_5 yes
C(8) C(9) Fe(1) C(13) -118.9(1) 0_555 7_1 5_555 55_5 yes
C(8) C(9) Fe(1) C(14) -160.3(1) 0_555 7_1 5_555 55_5 yes
C(9) Fe(1) C(10) C(11) 157.8(2) 0_555 7_1 5_555 55_5 yes
C(9) Fe(1) C(10) C(14) 38.6(3) 0_555 7_1 5_555 55_5 yes
C(9) Fe(1) C(11) C(10) -160.1(2) 0_555 7_1 5_555 55_5 yes
C(9) Fe(1) C(11) C(12) -40.0(2) 0_555 7_1 5_555 55_5 yes
C(9) Fe(1) C(12) C(11) 163.3(1) 0_555 7_1 5_555 55_5 yes
C(9) Fe(1) C(12) C(13) -76.9(1) 0_555 7_1 5_555 55_5 yes
C(9) Fe(1) C(13) C(12) 119.5(1) 0_555 7_1 5_555 55_5 yes
C(9) Fe(1) C(13) C(14) -121.43(10) 0_555 7_1 5_555 55_5 yes
C(9) Fe(1) C(14) C(10) -165.2(1) 0_555 7_1 5_555 55_5 yes
C(9) Fe(1) C(14) C(13) 75.7(1) 0_555 7_1 5_555 55_5 yes
C(9) C(5) Fe(1) C(10) -160.5(1) 0_555 7_1 5_555 55_5 yes
C(9) C(5) Fe(1) C(11) 165.4(2) 0_555 7_1 5_555 55_5 yes
C(9) C(5) Fe(1) C(12) -40.1(2) 0_555 7_1 5_555 55_5 yes
C(9) C(5) Fe(1) C(13) -74.8(1) 0_555 7_1 5_555 55_5 yes
C(9) C(5) Fe(1) C(14) -117.9(1) 0_555 7_1 5_555 55_5 yes
C(9) C(8) Fe(1) C(10) -170.9(2) 0_555 7_1 5_555 55_5 yes
C(9) C(8) Fe(1) C(11) 159.9(1) 0_555 7_1 5_555 55_5 yes
C(9) C(8) Fe(1) C(12) 118.9(1) 0_555 7_1 5_555 55_5 yes
C(9) C(8) Fe(1) C(13) 77.3(1) 0_555 7_1 5_555 55_5 yes
C(9) C(8) Fe(1) C(14) 46.8(2) 0_555 7_1 5_555 55_5 yes
C(10) Fe(1) C(11) C(12) 120.1(1) 0_555 7_1 5_555 55_5 yes
C(10) Fe(1) C(12) C(11) -37.10(10) 0_555 7_1 5_555 55_5 yes
C(10) Fe(1) C(12) C(13) 82.7(1) 0_555 7_1 5_555 55_5 yes
C(10) Fe(1) C(13) C(12) -81.1(1) 0_555 7_1 5_555 55_5 yes
C(10) Fe(1) C(13) C(14) 38.00(10) 0_555 7_1 5_555 55_5 yes
C(10) Fe(1) C(14) C(13) -119.2(1) 0_555 7_1 5_555 55_5 yes
C(10) C(11) Fe(1) C(12) -120.1(1) 0_555 7_1 5_555 55_5 yes
C(10) C(11) Fe(1) C(13) -82.7(1) 0_555 7_1 5_555 55_5 yes
C(10) C(11) Fe(1) C(14) -38.14(10) 0_555 7_1 5_555 55_5 yes
C(10) C(11) C(12) C(13) -0.6(2) 0_555 7_1 5_555 55_5 yes
C(10) C(14) Fe(1) C(11) 37.5(1) 0_555 7_1 5_555 55_5 yes
C(10) C(14) Fe(1) C(12) 81.5(1) 0_555 7_1 5_555 55_5 yes
C(10) C(14) Fe(1) C(13) 119.2(1) 0_555 7_1 5_555 55_5 yes
C(10) C(14) C(13) C(12) 0.1(2) 0_555 7_1 5_555 55_5 yes
C(11) Fe(1) C(10) C(14) -119.3(1) 0_555 7_1 5_555 55_5 yes
C(11) Fe(1) C(12) C(13) 119.8(1) 0_555 7_1 5_555 55_5 yes
C(11) Fe(1) C(13) C(12) -37.6(1) 0_555 7_1 5_555 55_5 yes
C(11) Fe(1) C(13) C(14) 81.5(1) 0_555 7_1 5_555 55_5 yes
C(11) Fe(1) C(14) C(13) -81.7(1) 0_555 7_1 5_555 55_5 yes
C(11) C(10) Fe(1) C(12) 37.42(10) 0_555 7_1 5_555 55_5 yes
C(11) C(10) Fe(1) C(13) 81.2(1) 0_555 7_1 5_555 55_5 yes
C(11) C(10) Fe(1) C(14) 119.3(1) 0_555 7_1 5_555 55_5 yes
C(11) C(10) C(14) C(13) -0.5(2) 0_555 7_1 5_555 55_5 yes
C(11) C(12) Fe(1) C(13) -119.8(1) 0_555 7_1 5_555 55_5 yes
C(11) C(12) Fe(1) C(14) -81.5(1) 0_555 7_1 5_555 55_5 yes
C(11) C(12) C(13) C(14) 0.3(2) 0_555 7_1 5_555 55_5 yes
C(12) Fe(1) C(10) C(14) -81.8(1) 0_555 7_1 5_555 55_5 yes
C(12) Fe(1) C(13) C(14) 119.1(1) 0_555 7_1 5_555 55_5 yes
C(12) Fe(1) C(14) C(13) -37.7(1) 0_555 7_1 5_555 55_5 yes
C(12) C(11) Fe(1) C(13) 37.4(1) 0_555 7_1 5_555 55_5 yes
C(12) C(11) Fe(1) C(14) 82.0(1) 0_555 7_1 5_555 55_5 yes
C(12) C(11) C(10) C(14) 0.6(2) 0_555 7_1 5_555 55_5 yes
C(12) C(13) Fe(1) C(14) -119.1(1) 0_555 7_1 5_555 55_5 yes
C(13) Fe(1) C(10) C(14) -38.1(1) 0_555 7_1 5_555 55_5 yes
C(13) C(12) Fe(1) C(14) 38.2(1) 0_555 7_1 5_555 55_5 yes
C(13) C(12) Fe(1) C(14) 38.2(1) 0_555 7_1 5_555 55_5 yes
